data_1518216
loop_
_publ_author_name
'Maity, Ayan'
'Sulicz, Amanda N.'
'Deligonul, Nihal'
'Zeller, Matthias'
'Hunter, Allen D.'
'Gray, Thomas G.'

_publ_section_title
;
 Suzuki--Miyaura coupling of arylboronic acids to gold(iii)
;
_journal_issue 2
_journal_name_full 'Chem. Sci.'
_journal_page_first 981
_journal_paper_doi 10.1039/C4SC02148G
_journal_volume 6
_journal_year 2015
_chemical_formula_sum 'C18 H14 Au Cl F N'
_chemical_formula_weight 495.72
_chemical_name_systematic
;
 ?
;
_space_group_crystal_system monoclinic
_space_group_IT_number 14
_space_group_name_Hall '-P 2ybc'
_space_group_name_H-M_alt 'P 1 21/c 1'
_symmetry_space_group_name_Hall '-P 2ybc'
_symmetry_space_group_name_H-M 'P 1 21/c 1'
_atom_sites_solution_hydrogens geom
_atom_sites_solution_primary direct
_atom_sites_solution_secondary difmap
_audit_creation_method SHELXL-2013
_cell_angle_alpha 90
_cell_angle_beta 110.251(2)
_cell_angle_gamma 90
_cell_formula_units_Z 4
_cell_length_a 9.4066(10)
_cell_length_b 13.2270(14)
_cell_length_c 13.1786(14)
_cell_measurement_reflns_used 4302
_cell_measurement_temperature 100(2)
_cell_measurement_theta_max 31.1557
_cell_measurement_theta_min 2.2566
_cell_volume 1538.3(3)
_computing_cell_refinement 'SAINT V8.30C (Bruker, 2013)'
_computing_data_collection 'Apex2 v2013.4-1 (Bruker, 2013)'
_computing_data_reduction 'SAINT V8.30C (Bruker, 2013)'
_computing_molecular_graphics 'Shelxtl (Bruker, 2003)'
_computing_publication_material 'Shelxtl (Bruker, 2003)'
_computing_structure_refinement
;  
SHELXL-2013 (Sheldrick, 2013), 
SHELXLE Rev645 (H\"ubschle et al., 2011)
;
_computing_structure_solution 'SHELXS-97 (Sheldrick, 2008)'
_diffrn_ambient_temperature 100(2)
_diffrn_measured_fraction_theta_full 0.999
_diffrn_measured_fraction_theta_max 0.908
_diffrn_measurement_device_type 'Bruker AXS SMART APEX CCD diffractometer'
_diffrn_measurement_method 'omega and phi scans'
_diffrn_radiation_type MoK\a
_diffrn_radiation_wavelength 0.71073
_diffrn_reflns_av_R_equivalents 0.0267
_diffrn_reflns_av_unetI/netI 0.0408
_diffrn_reflns_Laue_measured_fraction_full 0.999
_diffrn_reflns_Laue_measured_fraction_max 0.908
_diffrn_reflns_limit_h_max 13
_diffrn_reflns_limit_h_min -12
_diffrn_reflns_limit_k_max 15
_diffrn_reflns_limit_k_min -19
_diffrn_reflns_limit_l_max 9
_diffrn_reflns_limit_l_min -19
_diffrn_reflns_number 9244
_diffrn_reflns_point_group_measured_fraction_full 0.999
_diffrn_reflns_point_group_measured_fraction_max 0.908
_diffrn_reflns_theta_full 25.242
_diffrn_reflns_theta_max 31.467
_diffrn_reflns_theta_min 2.775
_diffrn_source 'fine focus sealed tube'
_exptl_absorpt_coefficient_mu 9.742
_exptl_absorpt_correction_T_max 0.7462
_exptl_absorpt_correction_T_min 0.4180
_exptl_absorpt_correction_type multi-scan
_exptl_absorpt_process_details 'Apex2 v2013.4-1 (Bruker, 2013)'
_exptl_crystal_colour yellow
_exptl_crystal_density_diffrn 2.140
_exptl_crystal_description plate
_exptl_crystal_F_000 936
_exptl_crystal_size_max 0.310
_exptl_crystal_size_mid 0.190
_exptl_crystal_size_min 0.110
_refine_diff_density_max 2.970
_refine_diff_density_min -1.606
_refine_diff_density_rms 0.214
_refine_ls_extinction_method none
_refine_ls_goodness_of_fit_ref 1.039
_refine_ls_hydrogen_treatment constr
_refine_ls_matrix_type full
_refine_ls_number_parameters 200
_refine_ls_number_reflns 4645
_refine_ls_number_restraints 0
_refine_ls_restrained_S_all 1.039
_refine_ls_R_factor_all 0.0376
_refine_ls_R_factor_gt 0.0304
_refine_ls_shift/su_max 0.002
_refine_ls_shift/su_mean 0.000
_refine_ls_structure_factor_coef Fsqd
_refine_ls_weighting_details 'w=1/[\s^2^(Fo^2^)+(0.0422P)^2^] where P=(Fo^2^+2Fc^2^)/3'
_refine_ls_weighting_scheme calc
_refine_ls_wR_factor_gt 0.0719
_refine_ls_wR_factor_ref 0.0750
_reflns_Friedel_coverage 0.000
_reflns_number_gt 4016
_reflns_number_total 4645
_reflns_threshold_expression 'I > 2\s(I)'
_cod_data_source_file c4sc02148g2.cif
_cod_data_source_block 13mz261_0m
_cod_depositor_comments 'Adding full bibliography for 1518209--1518218.cif.'
_cod_database_code 1518216
_shelx_space_group_comment
;
The symmetry employed for this shelxl refinement is uniquely defined
by the following loop, which should always be used as a source of
symmetry information in preference to the above space-group names.
They are only intended as comments.
;
_shelx_estimated_absorpt_t_min 0.152
_shelx_estimated_absorpt_t_max 0.414
_shelxl_version_number 2013-4

loop_
_space_group_symop_operation_xyz
'x, y, z'
'-x, y+1/2, -z+1/2'
'-x, -y, -z'
'x, -y-1/2, z-1/2'

loop_
_atom_site_label
_atom_site_type_symbol
_atom_site_fract_x
_atom_site_fract_y
_atom_site_fract_z
_atom_site_U_iso_or_equiv
_atom_site_adp_type
_atom_site_occupancy
_atom_site_site_symmetry_order
_atom_site_calc_flag
_atom_site_refinement_flags_posn
_atom_site_refinement_flags_adp
C1 C 0.8198(5) -0.0876(3) 0.7094(3) 0.0147(8) Uani 1 1 d . .
H1 H 0.7240 -0.1022 0.7151 0.018 Uiso 1 1 calc R U
C2 C 0.9396(5) -0.1513(3) 0.7582(3) 0.0176(8) Uani 1 1 d . .
H2 H 0.9257 -0.2100 0.7952 0.021 Uiso 1 1 calc R U
C3 C 1.0805(5) -0.1289(3) 0.7529(4) 0.0192(9) Uani 1 1 d . .
H3 H 1.1656 -0.1704 0.7886 0.023 Uiso 1 1 calc R U
C4 C 1.0955(4) -0.0448(3) 0.6944(3) 0.0135(7) Uani 1 1 d . .
H4 H 1.1907 -0.0294 0.6879 0.016 Uiso 1 1 calc R U
C5 C 0.9708(4) 0.0169(3) 0.6453(3) 0.0101(7) Uani 1 1 d . .
C6 C 0.9709(4) 0.1095(3) 0.5836(3) 0.0114(7) Uani 1 1 d . .
C7 C 1.0974(4) 0.1409(3) 0.5591(3) 0.0124(7) Uani 1 1 d . .
H7 H 1.1880 0.1022 0.5840 0.015 Uiso 1 1 calc R U
C8 C 1.0923(5) 0.2274(3) 0.4994(3) 0.0148(8) Uani 1 1 d . .
H8 H 1.1790 0.2478 0.4834 0.018 Uiso 1 1 calc R U
C9 C 0.9596(5) 0.2850(3) 0.4624(3) 0.0140(7) Uani 1 1 d . .
C10 C 0.8351(5) 0.2555(3) 0.4885(3) 0.0151(8) Uani 1 1 d . .
H10 H 0.7461 0.2958 0.4655 0.018 Uiso 1 1 calc R U
C11 C 0.8380(4) 0.1679(3) 0.5479(3) 0.0110(7) Uani 1 1 d . .
C12 C 0.9514(6) 0.3788(3) 0.3956(4) 0.0236(10) Uani 1 1 d . .
H12A H 0.9767 0.3616 0.3315 0.035 Uiso 1 1 calc R U
H12B H 1.0235 0.4291 0.4389 0.035 Uiso 1 1 calc R U
H12C H 0.8486 0.4067 0.3729 0.035 Uiso 1 1 calc R U
C13 C 0.5362(4) 0.2317(3) 0.5422(3) 0.0123(7) Uani 1 1 d . .
C14 C 0.4727(4) 0.2585(3) 0.4335(3) 0.0155(8) Uani 1 1 d . .
H14 H 0.4866 0.2157 0.3797 0.019 Uiso 1 1 calc R U
C15 C 0.3887(5) 0.3476(4) 0.4027(4) 0.0210(9) Uani 1 1 d . .
H15 H 0.3449 0.3658 0.3286 0.025 Uiso 1 1 calc R U
C16 C 0.3713(5) 0.4079(3) 0.4818(4) 0.0200(9) Uani 1 1 d . .
C17 C 0.4311(5) 0.3847(3) 0.5895(4) 0.0192(9) Uani 1 1 d . .
H17 H 0.4172 0.4285 0.6424 0.023 Uiso 1 1 calc R U
C18 C 0.5124(5) 0.2958(3) 0.6195(3) 0.0166(8) Uani 1 1 d . .
H18 H 0.5528 0.2779 0.6938 0.020 Uiso 1 1 calc R U
N1 N 0.8341(4) -0.0055(2) 0.6537(3) 0.0116(6) Uani 1 1 d . .
F1 F 0.2910(3) 0.4954(2) 0.4522(3) 0.0313(7) Uani 1 1 d . .
Cl1 Cl 0.48513(11) 0.02985(8) 0.65039(8) 0.0192(2) Uani 1 1 d . .
Au1 Au 0.66945(2) 0.10890(2) 0.59185(2) 0.01042(6) Uani 1 1 d . .

loop_
_atom_site_aniso_label
_atom_site_aniso_U_11
_atom_site_aniso_U_22
_atom_site_aniso_U_33
_atom_site_aniso_U_23
_atom_site_aniso_U_13
_atom_site_aniso_U_12
C1 0.0145(19) 0.015(2) 0.0122(18) 0.0018(15) 0.0022(15) -0.0035(15)
C2 0.020(2) 0.013(2) 0.0138(19) 0.0021(15) -0.0011(16) -0.0001(16)
C3 0.022(2) 0.013(2) 0.018(2) 0.0039(16) 0.0016(17) 0.0058(17)
C4 0.0099(17) 0.0122(19) 0.0128(18) -0.0005(14) -0.0034(14) 0.0001(15)
C5 0.0119(17) 0.0074(17) 0.0090(16) -0.0037(13) 0.0009(14) -0.0016(13)
C6 0.0113(17) 0.0096(18) 0.0099(17) -0.0046(13) -0.0006(14) -0.0036(14)
C7 0.0095(17) 0.0128(18) 0.0111(17) -0.0029(14) -0.0012(14) -0.0013(14)
C8 0.0161(18) 0.018(2) 0.0104(17) -0.0012(15) 0.0040(15) -0.0046(16)
C9 0.0158(19) 0.0107(19) 0.0132(18) 0.0003(14) 0.0022(15) -0.0038(15)
C10 0.0138(18) 0.013(2) 0.0145(19) 0.0005(15) 0.0004(15) 0.0001(15)
C11 0.0106(16) 0.0112(18) 0.0077(16) -0.0033(14) -0.0013(13) -0.0007(14)
C12 0.023(2) 0.019(2) 0.027(2) 0.0115(18) 0.0071(19) 0.0004(18)
C13 0.0092(17) 0.0124(19) 0.0125(18) 0.0025(14) 0.0002(14) -0.0017(14)
C14 0.0122(18) 0.019(2) 0.0113(18) -0.0010(15) -0.0009(14) -0.0011(15)
C15 0.0135(19) 0.022(2) 0.025(2) 0.0060(18) 0.0028(17) -0.0016(17)
C16 0.013(2) 0.012(2) 0.031(3) 0.0044(17) 0.0024(18) 0.0004(15)
C17 0.016(2) 0.015(2) 0.026(2) -0.0002(17) 0.0067(18) 0.0004(16)
C18 0.0154(19) 0.015(2) 0.018(2) 0.0006(16) 0.0036(16) -0.0014(15)
N1 0.0130(15) 0.0112(16) 0.0100(15) 0.0008(12) 0.0030(12) 0.0004(12)
F1 0.0219(14) 0.0168(14) 0.0509(19) 0.0124(13) 0.0069(13) 0.0065(11)
Cl1 0.0132(4) 0.0209(5) 0.0240(5) 0.0071(4) 0.0073(4) 0.0008(4)
Au1 0.00830(8) 0.01049(9) 0.01030(8) 0.00129(5) 0.00045(6) -0.00025(5)

loop_
_atom_type_symbol
_atom_type_description
_atom_type_scat_dispersion_real
_atom_type_scat_dispersion_imag
_atom_type_scat_source
C C 0.0033 0.0016 'International Tables Vol C Tables 4.2.6.8 and 6.1.1.4'
H H 0.0000 0.0000 'International Tables Vol C Tables 4.2.6.8 and 6.1.1.4'
N N 0.0061 0.0033 'International Tables Vol C Tables 4.2.6.8 and 6.1.1.4'
F F 0.0171 0.0103 'International Tables Vol C Tables 4.2.6.8 and 6.1.1.4'
Cl Cl 0.1484 0.1585 'International Tables Vol C Tables 4.2.6.8 and 6.1.1.4'
Au Au -2.0133 8.8022 'International Tables Vol C Tables 4.2.6.8 and 6.1.1.4'

loop_
_geom_angle_atom_site_label_1
_geom_angle_atom_site_label_2
_geom_angle_atom_site_label_3
_geom_angle
N1 C1 C2 122.0(4)
N1 C1 H1 119.0
C2 C1 H1 119.0
C1 C2 C3 119.3(4)
C1 C2 H2 120.3
C3 C2 H2 120.3
C2 C3 C4 118.9(4)
C2 C3 H3 120.6
C4 C3 H3 120.6
C3 C4 C5 119.8(4)
C3 C4 H4 120.1
C5 C4 H4 120.1
N1 C5 C4 120.2(3)
N1 C5 C6 114.1(3)
C4 C5 C6 125.7(3)
C7 C6 C11 119.3(3)
C7 C6 C5 122.6(4)
C11 C6 C5 118.2(3)
C8 C7 C6 120.8(4)
C8 C7 H7 119.6
C6 C7 H7 119.6
C7 C8 C9 120.1(4)
C7 C8 H8 120.0
C9 C8 H8 120.0
C10 C9 C8 119.3(4)
C10 C9 C12 120.0(4)
C8 C9 C12 120.7(4)
C9 C10 C11 121.3(4)
C9 C10 H10 119.3
C11 C10 H10 119.3
C10 C11 C6 119.2(3)
C10 C11 Au1 128.1(3)
C6 C11 Au1 112.8(3)
C9 C12 H12A 109.5
C9 C12 H12B 109.5
H12A C12 H12B 109.5
C9 C12 H12C 109.5
H12A C12 H12C 109.5
H12B C12 H12C 109.5
C14 C13 C18 118.3(4)
C14 C13 Au1 122.3(3)
C18 C13 Au1 119.3(3)
C13 C14 C15 120.7(4)
C13 C14 H14 119.7
C15 C14 H14 119.7
C16 C15 C14 118.3(4)
C16 C15 H15 120.8
C14 C15 H15 120.8
F1 C16 C15 118.5(4)
F1 C16 C17 118.4(4)
C15 C16 C17 123.1(4)
C16 C17 C18 118.4(4)
C16 C17 H17 120.8
C18 C17 H17 120.8
C17 C18 C13 121.2(4)
C17 C18 H18 119.4
C13 C18 H18 119.4
C1 N1 C5 119.8(3)
C1 N1 Au1 126.2(3)
C5 N1 Au1 113.5(2)
C13 Au1 C11 93.26(15)
C13 Au1 N1 171.99(14)
C11 Au1 N1 81.05(14)
C13 Au1 Cl1 91.07(10)
C11 Au1 Cl1 175.59(11)
N1 Au1 Cl1 94.56(9)

loop_
_geom_bond_atom_site_label_1
_geom_bond_atom_site_label_2
_geom_bond_distance
C1 N1 1.343(5)
C1 C2 1.375(6)
C1 H1 0.9500
C2 C3 1.384(7)
C2 H2 0.9500
C3 C4 1.388(6)
C3 H3 0.9500
C4 C5 1.391(5)
C4 H4 0.9500
C5 N1 1.361(5)
C5 C6 1.470(5)
C6 C7 1.399(5)
C6 C11 1.405(5)
C7 C8 1.380(6)
C7 H7 0.9500
C8 C9 1.398(6)
C8 H8 0.9500
C9 C10 1.385(5)
C9 C12 1.508(6)
C10 C11 1.393(5)
C10 H10 0.9500
C11 Au1 2.023(4)
C12 H12A 0.9800
C12 H12B 0.9800
C12 H12C 0.9800
C13 C14 1.394(5)
C13 C18 1.402(5)
C13 Au1 2.018(4)
C14 C15 1.399(6)
C14 H14 0.9500
C15 C16 1.367(7)
C15 H15 0.9500
C16 F1 1.364(5)
C16 C17 1.368(7)
C17 C18 1.383(6)
C17 H17 0.9500
C18 H18 0.9500
N1 Au1 2.116(3)
Cl1 Au1 2.3707(9)

loop_
_geom_torsion_atom_site_label_1
_geom_torsion_atom_site_label_2
_geom_torsion_atom_site_label_3
_geom_torsion_atom_site_label_4
_geom_torsion
N1 C1 C2 C3 1.9(6)
C1 C2 C3 C4 -2.6(7)
C2 C3 C4 C5 2.0(6)
C3 C4 C5 N1 -0.6(6)
C3 C4 C5 C6 178.3(4)
N1 C5 C6 C7 -175.1(3)
C4 C5 C6 C7 6.1(6)
N1 C5 C6 C11 4.7(5)
C4 C5 C6 C11 -174.2(4)
C11 C6 C7 C8 -0.9(6)
C5 C6 C7 C8 178.9(3)
C6 C7 C8 C9 0.0(6)
C7 C8 C9 C10 1.5(6)
C7 C8 C9 C12 -179.0(4)
C8 C9 C10 C11 -2.1(6)
C12 C9 C10 C11 178.4(4)
C9 C10 C11 C6 1.2(6)
C9 C10 C11 Au1 -178.4(3)
C7 C6 C11 C10 0.3(5)
C5 C6 C11 C10 -179.5(3)
C7 C6 C11 Au1 179.9(3)
C5 C6 C11 Au1 0.2(4)
C18 C13 C14 C15 0.7(6)
Au1 C13 C14 C15 -176.0(3)
C13 C14 C15 C16 0.3(6)
C14 C15 C16 F1 179.2(4)
C14 C15 C16 C17 -0.5(7)
F1 C16 C17 C18 180.0(4)
C15 C16 C17 C18 -0.3(7)
C16 C17 C18 C13 1.3(6)
C14 C13 C18 C17 -1.5(6)
Au1 C13 C18 C17 175.2(3)
C2 C1 N1 C5 -0.4(6)
C2 C1 N1 Au1 -171.6(3)
C4 C5 N1 C1 -0.2(5)
C6 C5 N1 C1 -179.2(3)
C4 C5 N1 Au1 172.0(3)
C6 C5 N1 Au1 -7.0(4)
